data_2002905
loop_
_publ_author_name
'Kopf, J\"urgen'
'Schulz, Stefan'

_publ_section_title
;
 (1'R,2S,3R)-2-Hydroxy-2-(1-hydroxyethyl)-3-methyl-\g-butyrolactone
;
_journal_coden_ASTM ACSCEE
_journal_issue 1
_journal_name_full
;
 Acta Crystallographica, Section C: Crystal Structure Communications
;
_journal_page_first 84
_journal_page_last 86
_journal_paper_doi 10.1107/s010827019400819x
_journal_volume 51
_journal_year 1995
_chemical_formula_sum 'C7 H12 O4'
_chemical_formula_weight 160.17
_space_group_IT_number 5
_symmetry_space_group_name_Hall 'C 2y'
_symmetry_space_group_name_H-M 'C 1 2 1'
_cell_angle_alpha 90.0
_cell_angle_beta 104.97(1)
_cell_angle_gamma 90.0
_cell_formula_units_Z 4
_cell_length_a 15.783(2)
_cell_length_b 5.458(1)
_cell_length_c 9.586(1)
_cell_measurement_reflns_used 25
_cell_measurement_temperature 173(1)
_cell_measurement_theta_max 50.7
_cell_measurement_theta_min 42.6
_cell_volume 797.7(2)
_diffrn_radiation_type CuK\a
_diffrn_radiation_wavelength 1.54178
_exptl_absorpt_coefficient_mu 0.929
_exptl_crystal_colour colorless
_exptl_crystal_density_diffrn 1.334
_exptl_crystal_density_meas ?
_exptl_crystal_density_method ?
_exptl_crystal_description 'transparent block'
_exptl_crystal_size_max 0.5
_exptl_crystal_size_mid 0.3
_exptl_crystal_size_min 0.3
_refine_diff_density_max 0.665
_refine_diff_density_min -0.488
_refine_ls_abs_structure_details 'Flack H D (1983), Acta Cryst. A39, 876-881'
_refine_ls_abs_structure_Flack -0.37(36)
_refine_ls_extinction_coef 0.007(2)
_refine_ls_extinction_method 'F~c~^*^ = kF~c~[1+0.001xF~c~^2^\l^3^/sin(2\q)]'
_refine_ls_shift/esd_max -0.035
_cod_original_sg_symbol_H-M 'C 2'
_cod_database_code 2002905

loop_
_symmetry_equiv_pos_as_xyz
'x, y, z'
'-x, y, -z'
'x+1/2, y+1/2, z'
'-x+1/2, y+1/2, -z'

loop_
_atom_site_aniso_label
_atom_site_aniso_U_11
_atom_site_aniso_U_12
_atom_site_aniso_U_13
_atom_site_aniso_U_22
_atom_site_aniso_U_23
_atom_site_aniso_U_33
O1 0.0430(12) -0.0011(8) 0.0142(8) 0.0108(11) -0.0026(8) 0.0213(10)
O2 0.0322(10) 0.0026(7) 0.0134(8) 0.0086(11) 0.0033(8) 0.0228(10)
O4 0.0307(10) 0.0042(8) 0.0045(8) 0.0187(12) 0.0027(8) 0.0208(10)
O5 0.0345(11) 0.0003(7) 0.0135(8) 0.0077(10) 0.0019(7) 0.0235(11)
C1 0.0283(13) -0.0033(10) 0.0094(10) 0.0079(13) 0.0036(10) 0.0201(13)
C2 0.0249(12) 0.0014(10) 0.0086(9) 0.0095(13) 0.0018(10) 0.0153(11)
C3 0.0247(12) 0.0048(11) 0.0086(10) 0.017(2) 0.0022(11) 0.0209(13)
C4 0.0269(13) 0.0032(11) 0.0051(11) 0.0153(15) 0.0035(12) 0.0251(13)
C5 0.0239(12) -0.0003(9) 0.0070(9) 0.0088(14) 0.0033(10) 0.0191(13)
C6 0.0261(13) 0.0029(12) 0.0116(11) 0.016(2) 0.0012(12) 0.037(2)
C7 0.033(2) 0.0093(15) 0.0240(14) 0.033(2) 0.016(2) 0.047(2)

loop_
_atom_site_label
_atom_site_occupancy
_atom_site_fract_x
_atom_site_fract_y
_atom_site_fract_z
_atom_site_U_iso_or_equiv
O1 1 0.7014(2) 0.4372(4) 0.5369(2) 0.0239(6)
O2 1 0.7138(1) 0.3989(4) 0.8428(2) 0.0200(5)
H20 1 0.742(2) 0.300(2) 0.804(3) 0.04(1)
O4 1 0.6146(1) 0.7567(4) 0.5472(2) 0.0238(6)
O5 1 0.7915(1) 0.9976(4) 0.7503(2) 0.0208(5)
H50 1 0.798(2) 0.9857(8) 0.666(1) 0.02(1)
C1 1 0.6759(2) 0.5917(5) 0.6063(3) 0.0182(6)
C2 1 0.7070(2) 0.6264(5) 0.7709(3) 0.0159(6)
C3 1 0.6326(2) 0.7826(6) 0.8020(3) 0.0203(7)
H3 1 0.6575(2) 0.9056(6) 0.8790(3) 0.04(1)
C4 1 0.5953(2) 0.9128(6) 0.6578(3) 0.0227(7)
H41 1 0.5312(2) 0.9358(6) 0.6405(3) 0.04(1)
H42 1 0.6231(2) 1.0754(6) 0.6578(3) 0.05(1)
C5 1 0.7967(2) 0.7583(5) 0.8147(3) 0.0170(6)
H5 1 0.8110(2) 0.7832(5) 0.9215(3) 0.02(1)
C6 1 0.8721(2) 0.6126(6) 0.7842(4) 0.0259(7)
H61 1 0.876(1) 0.452(2) 0.831(3) 0.07(2)
H62 1 0.9272(3) 0.702(2) 0.822(3) 0.05(1)
H63 1 0.862(1) 0.590(5) 0.6797(4) 0.01(1)
C7 1 0.5626(2) 0.6300(8) 0.8450(4) 0.0355(9)
H71 1 0.5877(7) 0.553(5) 0.939(2) 0.08(2)
H72 1 0.541(2) 0.503(4) 0.772(2) 0.06(2)
H73 1 0.514(1) 0.736(1) 0.851(4) 0.05(2)

loop_
_atom_type_symbol
_atom_type_description
_atom_type_scat_source
_atom_type_scat_dispersion_real
_atom_type_scat_dispersion_imag
C C 'International Tables Vol C Tables 4.2.6.8 and 6.1.1.4' 0.0181 0.009
H H 'International Tables Vol C Tables 4.2.6.8 and 6.1.1.4' 0.0000 0.000
O O 'International Tables Vol C Tables 4.2.6.8 and 6.1.1.4' 0.0492 0.032
